data_7240389
loop_
_publ_author_name
'Lee, Jaegyeong'
'Yoon, Minyoung'
'Lee, Hyosun'
'Nayab, Saira'

_publ_section_title
;
 Stereoselective polymerization of methyl methacrylate and rac-lactide
 mediated by iminomethylpyridine based Cu(ii) complexes
;
_journal_issue 27
_journal_name_full 'RSC Advances'
_journal_page_first 16209
_journal_page_last 16220
_journal_paper_doi 10.1039/D0RA00805B
_journal_volume 10
_journal_year 2020
_chemical_formula_sum 'C13 H19 Cl2 Cu N3'
_chemical_formula_weight 351.75
_space_group_crystal_system monoclinic
_space_group_IT_number 14
_space_group_name_Hall '-P 2yn'
_space_group_name_H-M_alt 'P 1 21/n 1'
_atom_sites_solution_hydrogens geom
_audit_creation_method SHELXL-2018/3
_audit_update_record
;
2020-03-26 deposited with the CCDC.	2020-04-17 downloaded from the CCDC.
;
_cell_angle_alpha 90
_cell_angle_beta 104.988(4)
_cell_angle_gamma 90
_cell_formula_units_Z 4
_cell_length_a 11.3629(19)
_cell_length_b 6.8532(11)
_cell_length_c 19.328(3)
_cell_measurement_reflns_used 2720
_cell_measurement_temperature 200(2)
_cell_measurement_theta_max 26.53
_cell_measurement_theta_min 3.17
_cell_volume 1453.9(4)
_computing_cell_refinement 'Bruker SMART'
_computing_data_collection 'Bruker SMART'
_computing_data_reduction 'Bruker SAINT'
_computing_molecular_graphics 'Mercury 4.1.0'
_computing_publication_material 'enCIFer 1.7.1'
_computing_structure_refinement 'SHELXL-2018/3 (Sheldrick, 2017)'
_computing_structure_solution 'Bruker SHELXTL'
_diffrn_ambient_temperature 200(2)
_diffrn_measured_fraction_theta_full 0.996
_diffrn_measured_fraction_theta_max 0.990
_diffrn_measurement_device_type 'CCD area detector'
_diffrn_measurement_method 'phi and omega scans'
_diffrn_radiation_monochromator graphite
_diffrn_radiation_source 'sealed tube'
_diffrn_radiation_type MoK\a
_diffrn_radiation_wavelength 0.71073
_diffrn_reflns_av_R_equivalents 0.0675
_diffrn_reflns_av_unetI/netI 0.0925
_diffrn_reflns_Laue_measured_fraction_full 0.996
_diffrn_reflns_Laue_measured_fraction_max 0.990
_diffrn_reflns_limit_h_max 14
_diffrn_reflns_limit_h_min -15
_diffrn_reflns_limit_k_max 8
_diffrn_reflns_limit_k_min -9
_diffrn_reflns_limit_l_max 23
_diffrn_reflns_limit_l_min -25
_diffrn_reflns_number 10315
_diffrn_reflns_point_group_measured_fraction_full 0.996
_diffrn_reflns_point_group_measured_fraction_max 0.990
_diffrn_reflns_theta_full 25.242
_diffrn_reflns_theta_max 28.354
_diffrn_reflns_theta_min 2.182
_exptl_absorpt_coefficient_mu 1.859
_exptl_absorpt_correction_T_max 0.8359
_exptl_absorpt_correction_T_min 0.6241
_exptl_absorpt_correction_type multi-scan
_exptl_absorpt_process_details 'Bruker SADABS'
_exptl_crystal_colour green
_exptl_crystal_density_diffrn 1.607
_exptl_crystal_description block
_exptl_crystal_F_000 724
_exptl_crystal_size_max 0.280
_exptl_crystal_size_mid 0.140
_exptl_crystal_size_min 0.100
_refine_diff_density_max 0.853
_refine_diff_density_min -1.014
_refine_diff_density_rms 0.155
_refine_ls_extinction_method none
_refine_ls_goodness_of_fit_ref 1.029
_refine_ls_hydrogen_treatment constr
_refine_ls_matrix_type full
_refine_ls_number_parameters 172
_refine_ls_number_reflns 3595
_refine_ls_number_restraints 0
_refine_ls_restrained_S_all 1.029
_refine_ls_R_factor_all 0.1051
_refine_ls_R_factor_gt 0.0431
_refine_ls_shift/su_max 0.000
_refine_ls_shift/su_mean 0.000
_refine_ls_structure_factor_coef Fsqd
_refine_ls_weighting_details 'w=1/[\s^2^(Fo^2^)+(0.0408P)^2^] where P=(Fo^2^+2Fc^2^)/3'
_refine_ls_weighting_scheme calc
_refine_ls_wR_factor_gt 0.0830
_refine_ls_wR_factor_ref 0.1178
_reflns_Friedel_coverage 0.000
_reflns_number_gt 2084
_reflns_number_total 3595
_reflns_threshold_expression 'I > 2\s(I)'
_cod_data_source_file d0ra00805b2.cif
_cod_data_source_block SL6Cu-a
_cod_depositor_comments
;
The following automatic conversions were performed:

data item '_exptl_absorpt_correction_type' value 'Multi-scan' was
changed to 'multi-scan' in accordance with the
/home/data/users/saulius/crontab/automatic-downloads/rss-feeds/RSC/lib/dictionaries/cif_core.dic
dictionary named 'cif_core.dic' version 2.4.2 last updated on
2011-04-26.

Automatic conversion script
Id: cif_fix_values 7556 2019-12-06 15:28:31Z antanas 

 Adding full bibliography for 7240388--7240391.cif.
;
_cod_original_sg_symbol_H-M 'P 21/n'
_cod_database_code 7240389
_shelx_shelxl_version_number 2018/3
_shelx_space_group_comment
;
The symmetry employed for this shelxl refinement is uniquely defined
by the following loop, which should always be used as a source of
symmetry information in preference to the above space-group names.
They are only intended as comments.
;
_shelx_estimated_absorpt_t_min 0.624
_shelx_estimated_absorpt_t_max 0.836

loop_
_space_group_symop_operation_xyz
'x, y, z'
'-x+1/2, y+1/2, -z+1/2'
'-x, -y, -z'
'x-1/2, -y-1/2, z-1/2'

loop_
_atom_site_label
_atom_site_type_symbol
_atom_site_fract_x
_atom_site_fract_y
_atom_site_fract_z
_atom_site_U_iso_or_equiv
_atom_site_adp_type
_atom_site_occupancy
_atom_site_site_symmetry_order
_atom_site_calc_flag
_atom_site_refinement_flags_posn
_atom_site_refinement_flags_adp
_atom_site_refinement_flags_occupancy
_atom_site_disorder_assembly
_atom_site_disorder_group
Cu1 Cu 0.54593(4) 0.72396(7) 0.19978(3) 0.02255(16) Uani 1 1 d . . . . .
Cl1 Cl 0.34983(9) 0.88562(16) 0.12289(6) 0.0307(3) Uani 1 1 d . . . . .
Cl2 Cl 0.66780(9) 0.98061(15) 0.23720(6) 0.0271(3) Uani 1 1 d . . . . .
N1 N 0.4839(3) 0.6897(5) 0.29184(17) 0.0198(7) Uani 1 1 d . . . . .
N2 N 0.5000(3) 0.4466(5) 0.18716(18) 0.0234(8) Uani 1 1 d . . . . .
C1 C 0.4303(4) 0.8721(6) 0.3117(2) 0.0273(10) Uani 1 1 d . . . . .
H1A H 0.358813 0.908150 0.272360 0.033 Uiso 1 1 calc R U . . .
H1AB H 0.491019 0.978262 0.316634 0.033 Uiso 1 1 calc R U . . .
C2 C 0.3907(4) 0.8570(7) 0.3810(2) 0.0320(11) Uani 1 1 d . . . . .
H2A H 0.324261 0.760128 0.375165 0.038 Uiso 1 1 calc R U . . .
H2AB H 0.359312 0.984842 0.392083 0.038 Uiso 1 1 calc R U . . .
C3 C 0.4978(4) 0.7956(7) 0.4426(2) 0.0350(11) Uani 1 1 d . . . . .
H3A H 0.469186 0.774094 0.486213 0.042 Uiso 1 1 calc R U . . .
H3AB H 0.559470 0.900946 0.452753 0.042 Uiso 1 1 calc R U . . .
C4 C 0.5552(4) 0.6087(6) 0.4236(2) 0.0325(11) Uani 1 1 d . . . . .
H4A H 0.497210 0.499150 0.420309 0.039 Uiso 1 1 calc R U . . .
H4AB H 0.629322 0.577899 0.461923 0.039 Uiso 1 1 calc R U . . .
C5 C 0.5890(4) 0.6303(6) 0.3520(2) 0.0254(9) Uani 1 1 d . . . . .
H5A H 0.654411 0.728868 0.357472 0.030 Uiso 1 1 calc R U . . .
H5AB H 0.621359 0.504379 0.339808 0.030 Uiso 1 1 calc R U . . .
C6 C 0.3890(4) 0.5331(6) 0.2712(2) 0.0278(10) Uani 1 1 d . . . . .
H6A H 0.316131 0.585761 0.236424 0.033 Uiso 1 1 calc R U . . .
H6AB H 0.364259 0.488823 0.314143 0.033 Uiso 1 1 calc R U . . .
C7 C 0.4393(4) 0.3629(6) 0.2383(2) 0.0295(10) Uani 1 1 d . . . . .
H7A H 0.498025 0.288090 0.275672 0.035 Uiso 1 1 calc R U . . .
H7AB H 0.372781 0.274471 0.213675 0.035 Uiso 1 1 calc R U . . .
C8 C 0.5315(4) 0.3504(6) 0.1390(2) 0.0258(10) Uani 1 1 d . . . . .
H8 H 0.514370 0.215226 0.131509 0.031 Uiso 1 1 calc R U . . .
C9 C 0.5964(4) 0.4621(6) 0.0952(2) 0.0234(9) Uani 1 1 d . . . . .
C10 C 0.6342(3) 0.3853(6) 0.0386(2) 0.0257(10) Uani 1 1 d . . . . .
H10 H 0.623744 0.250461 0.027259 0.031 Uiso 1 1 calc R U . . .
C11 C 0.6878(4) 0.5083(7) -0.0014(2) 0.0298(10) Uani 1 1 d . . . . .
H11 H 0.714533 0.458747 -0.040720 0.036 Uiso 1 1 calc R U . . .
C12 C 0.7019(4) 0.7027(7) 0.0164(2) 0.0321(11) Uani 1 1 d . . . . .
H12 H 0.737456 0.789839 -0.010702 0.039 Uiso 1 1 calc R U . . .
C13 C 0.6630(4) 0.7695(6) 0.0749(2) 0.0285(10) Uani 1 1 d . . . . .
H13 H 0.673125 0.903750 0.087207 0.034 Uiso 1 1 calc R U . . .
N3 N 0.6123(3) 0.6533(5) 0.11410(18) 0.0228(8) Uani 1 1 d . . . . .

loop_
_atom_site_aniso_label
_atom_site_aniso_U_11
_atom_site_aniso_U_22
_atom_site_aniso_U_33
_atom_site_aniso_U_23
_atom_site_aniso_U_13
_atom_site_aniso_U_12
Cu1 0.0253(3) 0.0211(3) 0.0233(3) -0.0010(2) 0.0100(2) -0.0033(2)
Cl1 0.0316(6) 0.0309(6) 0.0281(6) -0.0011(5) 0.0049(5) 0.0037(5)
Cl2 0.0267(5) 0.0239(6) 0.0317(6) -0.0025(5) 0.0091(5) -0.0057(4)
N1 0.0196(17) 0.0196(18) 0.0201(18) -0.0004(14) 0.0048(14) 0.0001(14)
N2 0.0271(19) 0.0200(19) 0.024(2) 0.0015(15) 0.0085(16) 0.0000(15)
C1 0.026(2) 0.027(2) 0.032(3) 0.003(2) 0.013(2) 0.0048(19)
C2 0.030(2) 0.034(3) 0.035(3) -0.001(2) 0.014(2) 0.005(2)
C3 0.041(3) 0.038(3) 0.028(3) 0.001(2) 0.014(2) 0.001(2)
C4 0.036(3) 0.035(3) 0.025(2) 0.006(2) 0.005(2) 0.006(2)
C5 0.025(2) 0.028(2) 0.024(2) -0.0012(19) 0.0078(18) 0.0016(19)
C6 0.027(2) 0.033(3) 0.026(2) 0.000(2) 0.0117(19) -0.006(2)
C7 0.040(3) 0.020(2) 0.030(3) 0.0020(19) 0.011(2) -0.011(2)
C8 0.030(2) 0.020(2) 0.023(2) 0.0014(18) 0.0000(19) 0.0004(19)
C9 0.024(2) 0.026(2) 0.017(2) -0.0015(18) 0.0006(17) 0.0045(18)
C10 0.023(2) 0.027(2) 0.023(2) -0.0046(19) -0.0017(19) 0.0047(19)
C11 0.027(2) 0.042(3) 0.020(2) -0.005(2) 0.0063(19) 0.002(2)
C12 0.030(2) 0.040(3) 0.028(3) -0.001(2) 0.012(2) -0.006(2)
C13 0.028(2) 0.030(3) 0.026(2) 0.002(2) 0.0038(19) -0.004(2)
N3 0.0221(18) 0.0201(18) 0.025(2) -0.0018(15) 0.0046(15) -0.0018(15)

loop_
_atom_type_symbol
_atom_type_description
_atom_type_scat_dispersion_real
_atom_type_scat_dispersion_imag
_atom_type_scat_source
C C 0.0033 0.0016 'International Tables Vol C Tables 4.2.6.8 and 6.1.1.4'
H H 0.0000 0.0000 'International Tables Vol C Tables 4.2.6.8 and 6.1.1.4'
N N 0.0061 0.0033 'International Tables Vol C Tables 4.2.6.8 and 6.1.1.4'
Cl Cl 0.1484 0.1585 'International Tables Vol C Tables 4.2.6.8 and 6.1.1.4'
Cu Cu 0.3201 1.2651 'International Tables Vol C Tables 4.2.6.8 and 6.1.1.4'

loop_
_geom_angle_atom_site_label_1
_geom_angle_atom_site_label_2
_geom_angle_atom_site_label_3
_geom_angle
_geom_angle_site_symmetry_1
_geom_angle_site_symmetry_3
_geom_angle_publ_flag
N2 Cu1 N3 79.22(13) . . ?
N2 Cu1 N1 81.97(13) . . ?
N3 Cu1 N1 159.75(13) . . ?
N2 Cu1 Cl2 156.90(10) . . ?
N3 Cu1 Cl2 96.91(9) . . ?
N1 Cu1 Cl2 97.46(9) . . ?
N2 Cu1 Cl1 100.43(10) . . ?
N3 Cu1 Cl1 94.56(9) . . ?
N1 Cu1 Cl1 96.15(9) . . ?
Cl2 Cu1 Cl1 102.59(4) . . ?
C1 N1 C5 109.1(3) . . ?
C1 N1 C6 110.9(3) . . ?
C5 N1 C6 112.8(3) . . ?
C1 N1 Cu1 112.2(2) . . ?
C5 N1 Cu1 108.4(2) . . ?
C6 N1 Cu1 103.4(2) . . ?
C8 N2 C7 124.5(3) . . ?
C8 N2 Cu1 118.5(3) . . ?
C7 N2 Cu1 116.8(3) . . ?
N1 C1 C2 113.9(3) . . ?
C1 C2 C3 110.4(3) . . ?
C2 C3 C4 110.4(4) . . ?
C3 C4 C5 111.0(4) . . ?
N1 C5 C4 113.1(3) . . ?
N1 C6 C7 109.9(3) . . ?
N2 C7 C6 106.2(3) . . ?
N2 C8 C9 115.5(4) . . ?
N3 C9 C10 122.2(4) . . ?
N3 C9 C8 113.5(3) . . ?
C10 C9 C8 124.2(4) . . ?
C9 C10 C11 118.9(4) . . ?
C12 C11 C10 119.2(4) . . ?
C11 C12 C13 118.7(4) . . ?
N3 C13 C12 122.8(4) . . ?
C13 N3 C9 118.1(4) . . ?
C13 N3 Cu1 128.7(3) . . ?
C9 N3 Cu1 113.2(3) . . ?

loop_
_geom_bond_atom_site_label_1
_geom_bond_atom_site_label_2
_geom_bond_distance
_geom_bond_site_symmetry_2
_geom_bond_publ_flag
Cu1 N2 1.970(3) . ?
Cu1 N3 2.048(3) . ?
Cu1 N1 2.089(3) . ?
Cu1 Cl2 2.2397(11) . ?
Cu1 Cl1 2.5862(12) . ?
N1 C1 1.483(5) . ?
N1 C5 1.491(5) . ?
N1 C6 1.501(5) . ?
N2 C8 1.266(5) . ?
N2 C7 1.461(5) . ?
C1 C2 1.523(6) . ?
C2 C3 1.524(6) . ?
C3 C4 1.525(6) . ?
C4 C5 1.536(5) . ?
C6 C7 1.510(6) . ?
C8 C9 1.472(6) . ?
C9 N3 1.360(5) . ?
C9 C10 1.379(5) . ?
C10 C11 1.388(6) . ?
C11 C12 1.375(6) . ?
C12 C13 1.393(6) . ?
C13 N3 1.329(5) . ?
